data_7133613
loop_
_publ_author_name
'Dong, Yujie'
'Liu, Jun'
'Ning, Rongjin'
'Yang, Fazhou'
'Zhang, Cheng'
'Guo, Hongchao'

_publ_section_title
;
 Pd-catalyzed sequential intramolecular annulation/intermolecular [3+2]
 cycloaddition of 5-allenyloxazolidine-2,4-diones with dipoles: synthesis
 of spiroheterocycles.
;
_journal_issue 76
_journal_name_full 'Chemical communications (Cambridge, England)'
_journal_page_first 10516
_journal_page_last 10519
_journal_paper_doi 10.1039/d4cc03551h
_journal_volume 60
_journal_year 2024
_chemical_formula_moiety 'C27 H23 Cl N2 O3, 0.25(H2 O)'
_chemical_formula_sum 'C27 H23.5 Cl N2 O3.25'
_chemical_formula_weight 463.43
_space_group_crystal_system triclinic
_space_group_IT_number 2
_space_group_name_Hall '-P 1'
_space_group_name_H-M_alt 'P -1'
_atom_sites_solution_hydrogens mixed
_atom_sites_solution_primary dual
_audit_creation_date 2023-07-18
_audit_creation_method
;
Olex2 1.5
(compiled 2022.04.07 svn.rca3783a0 for OlexSys, GUI svn.r6498)
;
_audit_update_record
;
2023-09-10 deposited with the CCDC.	2024-08-26 downloaded from the CCDC.
;
_cell_angle_alpha 76.612(2)
_cell_angle_beta 83.712(2)
_cell_angle_gamma 82.660(2)
_cell_formula_units_Z 4
_cell_length_a 9.2073(3)
_cell_length_b 14.4300(5)
_cell_length_c 18.0454(5)
_cell_measurement_reflns_used 8574
_cell_measurement_temperature 150.00
_cell_measurement_theta_max 74.67
_cell_measurement_theta_min 3.166
_cell_volume 2305.31(13)
_computing_cell_refinement 'SAINT V8.40A (Bruker, 2019)'
_computing_data_reduction 'SAINT V8.40A (Bruker, 2019)'
_computing_molecular_graphics 'Olex2 1.5 (Dolomanov et al., 2009)'
_computing_publication_material 'Olex2 1.5 (Dolomanov et al., 2009)'
_computing_structure_refinement 'SHELXL 2019/2 (Sheldrick, 2015)'
_computing_structure_solution 'SHELXT 2018/2 (Sheldrick, 2018)'
_diffrn_ambient_temperature 150.00
_diffrn_measured_fraction_theta_full 0.997
_diffrn_measured_fraction_theta_max 0.993
_diffrn_measurement_device_type 'Bruker APEX-II CCD'
_diffrn_measurement_method '\f and \w scans'
_diffrn_radiation_monochromator graphite
_diffrn_radiation_type CuK\a
_diffrn_radiation_wavelength 1.54178
_diffrn_reflns_av_R_equivalents 0.0381
_diffrn_reflns_av_unetI/netI 0.0454
_diffrn_reflns_Laue_measured_fraction_full 0.997
_diffrn_reflns_Laue_measured_fraction_max 0.993
_diffrn_reflns_limit_h_max 11
_diffrn_reflns_limit_h_min -11
_diffrn_reflns_limit_k_max 18
_diffrn_reflns_limit_k_min -18
_diffrn_reflns_limit_l_max 22
_diffrn_reflns_limit_l_min -22
_diffrn_reflns_number 29955
_diffrn_reflns_point_group_measured_fraction_full 0.997
_diffrn_reflns_point_group_measured_fraction_max 0.993
_diffrn_reflns_theta_full 67.679
_diffrn_reflns_theta_max 74.894
_diffrn_reflns_theta_min 2.526
_diffrn_source_current 0.95
_diffrn_source_power 0.0475
_diffrn_source_voltage 50.0
_diffrn_standards_number 0
_exptl_absorpt_coefficient_mu 1.738
_exptl_absorpt_correction_T_max 0.0872
_exptl_absorpt_correction_T_min 0.0109
_exptl_absorpt_correction_type multi-scan
_exptl_absorpt_process_details
;
SADABS-2016/2 (Bruker,2016/2) was used for absorption correction.
wR2(int) was 0.1550 before and 0.0948 after correction.
The Ratio of minimum to maximum transmission is 0.1250.
The \l/2 correction factor is Not present.
;
_exptl_crystal_density_diffrn 1.335
_exptl_crystal_description block
_exptl_crystal_F_000 970
_exptl_crystal_size_max 0.15
_exptl_crystal_size_mid 0.12
_exptl_crystal_size_min 0.1
_refine_diff_density_max 0.660
_refine_diff_density_min -0.712
_refine_diff_density_rms 0.106
_refine_ls_extinction_method none
_refine_ls_goodness_of_fit_ref 1.065
_refine_ls_hydrogen_treatment constr
_refine_ls_matrix_type full
_refine_ls_number_parameters 609
_refine_ls_number_reflns 9422
_refine_ls_number_restraints 0
_refine_ls_restrained_S_all 1.065
_refine_ls_R_factor_all 0.0841
_refine_ls_R_factor_gt 0.0781
_refine_ls_shift/su_max 0.000
_refine_ls_shift/su_mean 0.000
_refine_ls_structure_factor_coef Fsqd
_refine_ls_weighting_details 'w=1/[\s^2^(Fo^2^)+(0.1665P)^2^+0.0469P] where P=(Fo^2^+2Fc^2^)/3'
_refine_ls_weighting_scheme calc
_refine_ls_wR_factor_gt 0.2103
_refine_ls_wR_factor_ref 0.2210
_reflns_Friedel_coverage 0.000
_reflns_number_gt 7910
_reflns_number_total 9422
_reflns_threshold_expression 'I > 2\s(I)'
_cod_data_source_file d4cc03551h2.cif
_cod_data_source_block a
_cod_depositor_comments 'Adding full bibliography for 7133612--7133614.cif.'
_cod_original_cell_volume 2305.32(13)
_cod_original_formula_sum 'C27 H23.50 Cl N2 O3.25'
_cod_database_code 7133613
_shelx_shelxl_version_number 2019/2
_shelx_space_group_comment
;
The symmetry employed for this shelxl refinement is uniquely defined
by the following loop, which should always be used as a source of
symmetry information in preference to the above space-group names.
They are only intended as comments.
;
_shelx_estimated_absorpt_t_max 0.845
_shelx_estimated_absorpt_t_min 0.781
_olex2_refinement_description
;
1. Fixed Uiso
 At 1.2 times of:
  All C(H) groups, {H17A,H17B} of C17, {H35A,H35B} of C35
 At 1.5 times of:
  All C(H,H,H) groups, {H7A,H7B} of C55
2. Others
 Fixed Sof: O7(0.5) H7A(0.5) H7B(0.5)
3.a Riding coordinates:
 C26(H26A,H26B,H26C), C55(H7A,H7B)
3.b Ternary CH refined with riding coordinates:
 C15(H15), C47(H47)
3.c Secondary CH2 refined with riding coordinates:
 C17(H17A,H17B), C35(H35A,H35B)
3.d Aromatic/amide H refined with riding coordinates:
 C2(H2), C3(H3), C5(H5), C6(H6), C10(H10), C11(H11), C12(H12), C13(H13),
 C14(H14), C21(H21), C23(H23), C29(H29), C30(H30), C32(H32), C33(H33), C39(H39),
  C41(H41), C51(H51), C52(H52), C53(H53), C54(H54), C55(H55)
3.e Idealised Me refined as rotating group:
 C25(H25A,H25B,H25C), C27(H27A,H27B,H27C), C43(H43A,H43B,H43C), C45(H45A,H45B,
 H45C), C46(H46A,H46B,H46C)
;
_olex2_submission_special_instructions 'No special instructions were received'

loop_
_space_group_symop_operation_xyz
'x, y, z'
'-x, -y, -z'

loop_
_atom_site_label
_atom_site_type_symbol
_atom_site_fract_x
_atom_site_fract_y
_atom_site_fract_z
_atom_site_U_iso_or_equiv
_atom_site_adp_type
_atom_site_occupancy
_atom_site_site_symmetry_order
_atom_site_calc_flag
_atom_site_refinement_flags_posn
_atom_site_refinement_flags_adp
_atom_site_refinement_flags_occupancy
_atom_site_disorder_assembly
_atom_site_disorder_group
Cl1 Cl 0.67384(6) 0.39606(5) 0.50341(3) 0.07012(19) Uani 1 1 d . . . . .
O1 O 0.45237(18) 0.18714(12) 0.25324(9) 0.0647(4) Uani 1 1 d . . . . .
O2 O 0.66827(15) 0.24652(11) 0.08809(8) 0.0593(3) Uani 1 1 d . . . . .
O3 O 0.48789(15) 0.47835(11) 0.11779(9) 0.0593(3) Uani 1 1 d . . . . .
N1 N 0.54887(19) 0.33050(13) 0.20515(10) 0.0570(4) Uani 1 1 d . . . . .
N2 N 0.56624(19) 0.56130(13) 0.10106(10) 0.0580(4) Uani 1 1 d . . . . .
C1 C 0.6324(2) 0.37698(17) 0.41636(12) 0.0599(5) Uani 1 1 d . . . . .
C2 C 0.6805(2) 0.28971(17) 0.39801(13) 0.0617(5) Uani 1 1 d . . . . .
H2 H 0.731663 0.240219 0.433088 0.074 Uiso 1 1 calc R U . . .
C3 C 0.6531(2) 0.27550(16) 0.32785(12) 0.0592(4) Uani 1 1 d . . . . .
H3 H 0.687105 0.216189 0.314258 0.071 Uiso 1 1 calc R U . . .
C4 C 0.5761(2) 0.34755(16) 0.27702(11) 0.0567(4) Uani 1 1 d . . . . .
C5 C 0.5273(2) 0.43431(17) 0.29682(13) 0.0625(5) Uani 1 1 d . . . . .
H5 H 0.473428 0.483275 0.262551 0.075 Uiso 1 1 calc R U . . .
C6 C 0.5569(3) 0.44984(18) 0.36673(13) 0.0645(5) Uani 1 1 d . . . . .
H6 H 0.525631 0.509629 0.380055 0.077 Uiso 1 1 calc R U . . .
C7 C 0.4978(2) 0.24680(16) 0.19978(12) 0.0571(4) Uani 1 1 d . . . . .
C8 C 0.5125(2) 0.24414(16) 0.11557(11) 0.0567(4) Uani 1 1 d . . . . .
C9 C 0.4290(2) 0.18424(16) 0.08193(12) 0.0583(4) Uani 1 1 d . . . . .
C10 C 0.4605(3) 0.1819(2) 0.00540(14) 0.0733(6) Uani 1 1 d . . . . .
H10 H 0.531892 0.219524 -0.024946 0.088 Uiso 1 1 calc R U . . .
C11 C 0.3876(3) 0.1245(2) -0.02686(15) 0.0801(7) Uani 1 1 d . . . . .
H11 H 0.410383 0.122365 -0.079122 0.096 Uiso 1 1 calc R U . . .
C12 C 0.2820(3) 0.0702(2) 0.01654(16) 0.0740(6) Uani 1 1 d . . . . .
H12 H 0.232759 0.030779 -0.005669 0.089 Uiso 1 1 calc R U . . .
C13 C 0.2490(3) 0.0739(2) 0.09195(16) 0.0770(6) Uani 1 1 d . . . . .
H13 H 0.175500 0.037530 0.121706 0.092 Uiso 1 1 calc R U . . .
C14 C 0.3223(3) 0.1304(2) 0.12513(14) 0.0695(6) Uani 1 1 d . . . . .
H14 H 0.299242 0.132204 0.177436 0.083 Uiso 1 1 calc R U . . .
C15 C 0.5728(2) 0.33318(16) 0.07532(12) 0.0570(4) Uani 1 1 d . . . . .
H15 H 0.546169 0.365037 0.022492 0.068 Uiso 1 1 calc R U . . .
C16 C 0.5906(2) 0.39264(15) 0.13197(11) 0.0560(4) Uani 1 1 d . . . . .
C17 C 0.7420(2) 0.42906(16) 0.12472(12) 0.0578(4) Uani 1 1 d . . . . .
H17A H 0.789100 0.408725 0.173500 0.069 Uiso 1 1 calc R U . . .
H17B H 0.808050 0.406633 0.083849 0.069 Uiso 1 1 calc R U . . .
C18 C 0.7031(2) 0.53503(16) 0.10461(11) 0.0559(4) Uani 1 1 d . . . . .
C19 C 0.8120(2) 0.60710(16) 0.08976(12) 0.0575(4) Uani 1 1 d . . . . .
C20 C 0.8741(2) 0.63925(16) 0.01526(12) 0.0591(5) Uani 1 1 d . . . . .
C21 C 0.9701(2) 0.71027(17) 0.00250(14) 0.0636(5) Uani 1 1 d . . . . .
H21 H 1.011155 0.733786 -0.047998 0.076 Uiso 1 1 calc R U . . .
C22 C 1.0066(2) 0.74691(18) 0.06114(16) 0.0684(5) Uani 1 1 d . . . . .
C23 C 0.9493(3) 0.7099(2) 0.13493(15) 0.0718(6) Uani 1 1 d . . . . .
H23 H 0.978602 0.731898 0.176162 0.086 Uiso 1 1 calc R U . . .
C24 C 0.8503(3) 0.64170(19) 0.15014(13) 0.0661(5) Uani 1 1 d . . . . .
C25 C 0.7846(4) 0.6068(3) 0.23108(16) 0.0904(9) Uani 1 1 d . . . . .
H25A H 0.816846 0.538576 0.248765 0.136 Uiso 1 1 calc R U . . .
H25B H 0.677105 0.616200 0.232099 0.136 Uiso 1 1 calc R U . . .
H25C H 0.817198 0.643123 0.264706 0.136 Uiso 1 1 calc R U . . .
C26 C 1.1019(3) 0.8284(2) 0.0461(2) 0.0866(8) Uani 1 1 d . . . . .
H26A H 1.169291 0.817396 0.086477 0.130 Uiso 1 1 d R U . . .
H26B H 1.039401 0.888786 0.045637 0.130 Uiso 1 1 d R U . . .
H26C H 1.158671 0.831856 -0.003493 0.130 Uiso 1 1 d R U . . .
C27 C 0.8396(3) 0.59957(19) -0.05030(12) 0.0647(5) Uani 1 1 d . . . . .
H27A H 0.877793 0.638832 -0.098635 0.097 Uiso 1 1 calc R U . . .
H27B H 0.732922 0.600560 -0.050032 0.097 Uiso 1 1 calc R U . . .
H27C H 0.885631 0.533512 -0.044854 0.097 Uiso 1 1 calc R U . . .
Cl2 Cl 0.83658(12) 0.36101(6) 0.68555(5) 0.0975(3) Uani 1 1 d . . . . .
O4 O 1.02873(17) 0.74103(12) 0.78905(8) 0.0629(4) Uani 1 1 d . . . . .
O5 O 0.81918(15) 0.93625(12) 0.69946(9) 0.0616(4) Uani 1 1 d . . . . .
O6 O 1.00529(15) 0.83612(12) 0.54048(8) 0.0612(4) Uani 1 1 d . . . . .
N3 N 0.92868(19) 0.84155(14) 0.47484(10) 0.0580(4) Uani 1 1 d . . . . .
N4 N 0.94153(19) 0.76157(14) 0.67064(10) 0.0588(4) Uani 1 1 d . . . . .
C28 C 0.8727(3) 0.4774(2) 0.68267(16) 0.0741(6) Uani 1 1 d . . . . .
C29 C 0.8293(3) 0.5170(2) 0.74515(15) 0.0727(6) Uani 1 1 d . . . . .
H29 H 0.784858 0.480030 0.790503 0.087 Uiso 1 1 calc R U . . .
C30 C 0.8512(3) 0.61118(19) 0.74116(13) 0.0662(5) Uani 1 1 d . . . . .
H30 H 0.818965 0.639703 0.783373 0.079 Uiso 1 1 calc R U . . .
C31 C 0.9207(2) 0.66440(17) 0.67523(12) 0.0600(5) Uani 1 1 d . . . . .
C32 C 0.9675(3) 0.62219(19) 0.61349(13) 0.0666(5) Uani 1 1 d . . . . .
H32 H 1.017044 0.657539 0.568986 0.080 Uiso 1 1 calc R U . . .
C33 C 0.9420(3) 0.5289(2) 0.61692(15) 0.0732(6) Uani 1 1 d . . . . .
H33 H 0.971767 0.500355 0.574482 0.088 Uiso 1 1 calc R U . . .
C34 C 0.8997(2) 0.83857(17) 0.60643(11) 0.0581(5) Uani 1 1 d . . . . .
C35 C 0.7507(2) 0.83503(18) 0.57793(12) 0.0606(5) Uani 1 1 d . . . . .
H35A H 0.708843 0.774392 0.602513 0.073 Uiso 1 1 calc R U . . .
H35B H 0.679829 0.889809 0.586782 0.073 Uiso 1 1 calc R U . . .
C36 C 0.7920(2) 0.84131(15) 0.49431(11) 0.0560(4) Uani 1 1 d . . . . .
C37 C 0.6849(2) 0.84668(16) 0.43679(11) 0.0563(4) Uani 1 1 d . . . . .
C38 C 0.6161(2) 0.93602(16) 0.40239(12) 0.0576(4) Uani 1 1 d . . . . .
C39 C 0.5195(2) 0.94058(18) 0.34737(13) 0.0633(5) Uani 1 1 d . . . . .
H39 H 0.472632 1.001111 0.323764 0.076 Uiso 1 1 calc R U . . .
C40 C 0.4896(2) 0.8586(2) 0.32590(13) 0.0675(5) Uani 1 1 d . . . . .
C41 C 0.5576(3) 0.77126(19) 0.36189(15) 0.0679(5) Uani 1 1 d . . . A -2
H41 H 0.536525 0.714733 0.348551 0.082 Uiso 1 1 calc R U . A -2
C42 C 0.6560(2) 0.76326(17) 0.41705(13) 0.0626(5) Uani 1 1 d . . . . .
C43 C 0.7309(3) 0.66621(19) 0.45244(17) 0.0763(6) Uani 1 1 d . . . . .
H43A H 0.707202 0.652531 0.507920 0.114 Uiso 1 1 calc R U . . .
H43B H 0.837510 0.666079 0.441220 0.114 Uiso 1 1 calc R U . . .
H43C H 0.696670 0.617026 0.431164 0.114 Uiso 1 1 calc R U . . .
O7 O 0.5197(6) 0.7003(4) 0.3147(3) 0.1023(14) Uani 0.5 1 d . . P B -1
C45 C 0.3889(3) 0.8639(3) 0.26386(18) 0.0854(8) Uani 1 1 d . . . . .
H45A H 0.287301 0.861608 0.286379 0.128 Uiso 1 1 calc R U . . .
H45B H 0.417494 0.809623 0.239382 0.128 Uiso 1 1 calc R U . . .
H45C H 0.396781 0.923975 0.225616 0.128 Uiso 1 1 calc R U . . .
C46 C 0.6505(2) 1.02639(17) 0.42226(14) 0.0643(5) Uani 1 1 d . . . . .
H46A H 0.635055 1.020157 0.477720 0.096 Uiso 1 1 calc R U . . .
H46B H 0.585715 1.080978 0.396753 0.096 Uiso 1 1 calc R U . . .
H46C H 0.753108 1.036751 0.405203 0.096 Uiso 1 1 calc R U . . .
C47 C 0.9156(2) 0.92768(17) 0.63344(12) 0.0589(5) Uani 1 1 d . . . . .
H47 H 0.943967 0.986474 0.595812 0.071 Uiso 1 1 calc R U . . .
C48 C 0.9747(2) 0.90101(16) 0.70898(11) 0.0577(4) Uani 1 1 d . . . . .
C49 C 0.9875(2) 0.79312(17) 0.73025(11) 0.0578(4) Uani 1 1 d . . . . .
C50 C 1.0590(2) 0.96145(16) 0.74099(11) 0.0572(4) Uani 1 1 d . . . . .
C51 C 1.0408(2) 1.06019(17) 0.71407(12) 0.0609(5) Uani 1 1 d . . . . .
H51 H 0.975996 1.087565 0.675381 0.073 Uiso 1 1 calc R U . . .
C52 C 1.1160(3) 1.11881(19) 0.74310(14) 0.0671(5) Uani 1 1 d . . . . .
H52 H 1.103440 1.186189 0.723969 0.080 Uiso 1 1 calc R U . . .
C53 C 1.2098(3) 1.07984(19) 0.80006(14) 0.0691(5) Uani 1 1 d . . . . .
H53 H 1.260264 1.120414 0.820549 0.083 Uiso 1 1 calc R U . . .
C54 C 1.2297(3) 0.98161(19) 0.82692(14) 0.0685(5) Uani 1 1 d . . . . .
H54 H 1.294937 0.954759 0.865466 0.082 Uiso 1 1 calc R U . . .
C55 C 1.1543(2) 0.92152(18) 0.79773(13) 0.0643(5) Uani 1 1 d . . . . .
H55 H 1.167948 0.854079 0.816399 0.077 Uiso 1 1 calc R U . . .
H7A H 0.428968 0.694499 0.307042 0.096 Uiso 0.5 1 d R U P C -1
H7B H 0.504808 0.661459 0.359912 0.096 Uiso 0.5 1 d R U P C -1

loop_
_atom_site_aniso_label
_atom_site_aniso_U_11
_atom_site_aniso_U_22
_atom_site_aniso_U_33
_atom_site_aniso_U_23
_atom_site_aniso_U_13
_atom_site_aniso_U_12
Cl1 0.0786(3) 0.0802(4) 0.0559(3) -0.0212(3) -0.0077(2) -0.0114(3)
O1 0.0752(8) 0.0678(9) 0.0520(7) -0.0079(6) -0.0043(6) -0.0217(7)
O2 0.0555(7) 0.0660(9) 0.0560(7) -0.0120(6) -0.0051(5) -0.0067(6)
O3 0.0541(6) 0.0579(8) 0.0644(8) -0.0069(6) -0.0093(6) -0.0082(6)
N1 0.0602(8) 0.0600(10) 0.0511(8) -0.0099(7) -0.0052(6) -0.0112(7)
N2 0.0614(8) 0.0567(10) 0.0553(9) -0.0066(7) -0.0094(7) -0.0102(7)
C1 0.0597(9) 0.0705(13) 0.0519(10) -0.0163(9) -0.0026(8) -0.0124(8)
C2 0.0653(10) 0.0624(12) 0.0581(11) -0.0121(9) -0.0112(8) -0.0064(9)
C3 0.0612(9) 0.0583(11) 0.0588(10) -0.0125(9) -0.0081(8) -0.0068(8)
C4 0.0572(9) 0.0626(12) 0.0506(9) -0.0104(8) -0.0041(7) -0.0121(8)
C5 0.0658(10) 0.0623(12) 0.0563(11) -0.0088(9) -0.0062(8) -0.0028(8)
C6 0.0715(11) 0.0634(13) 0.0585(11) -0.0159(9) -0.0023(9) -0.0044(9)
C7 0.0575(9) 0.0607(12) 0.0531(10) -0.0100(8) -0.0068(7) -0.0097(8)
C8 0.0554(9) 0.0609(12) 0.0520(9) -0.0081(8) -0.0065(7) -0.0063(8)
C9 0.0585(9) 0.0622(12) 0.0546(10) -0.0122(8) -0.0090(8) -0.0050(8)
C10 0.0708(12) 0.0958(18) 0.0578(11) -0.0200(11) -0.0041(9) -0.0209(12)
C11 0.0774(13) 0.111(2) 0.0618(12) -0.0346(13) -0.0039(10) -0.0201(13)
C12 0.0754(13) 0.0797(16) 0.0747(14) -0.0277(12) -0.0136(11) -0.0115(11)
C13 0.0853(15) 0.0817(17) 0.0700(14) -0.0185(12) -0.0042(11) -0.0294(13)
C14 0.0777(13) 0.0765(15) 0.0584(11) -0.0161(10) -0.0035(10) -0.0232(11)
C15 0.0554(9) 0.0622(12) 0.0523(9) -0.0084(8) -0.0066(7) -0.0080(8)
C16 0.0546(9) 0.0596(11) 0.0522(9) -0.0075(8) -0.0067(7) -0.0077(8)
C17 0.0542(9) 0.0594(12) 0.0582(10) -0.0060(8) -0.0088(7) -0.0087(8)
C18 0.0589(9) 0.0600(11) 0.0483(9) -0.0076(8) -0.0075(7) -0.0090(8)
C19 0.0568(9) 0.0595(11) 0.0561(10) -0.0110(8) -0.0062(8) -0.0075(8)
C20 0.0576(9) 0.0607(12) 0.0578(10) -0.0102(9) -0.0051(8) -0.0065(8)
C21 0.0625(10) 0.0631(13) 0.0643(12) -0.0137(9) 0.0038(9) -0.0109(9)
C22 0.0621(10) 0.0673(14) 0.0797(14) -0.0251(11) 0.0048(10) -0.0137(9)
C23 0.0689(11) 0.0840(16) 0.0710(13) -0.0302(12) -0.0018(10) -0.0191(11)
C24 0.0682(11) 0.0740(14) 0.0582(11) -0.0152(10) -0.0050(9) -0.0149(10)
C25 0.0970(18) 0.125(3) 0.0598(13) -0.0265(15) 0.0011(12) -0.0461(18)
C26 0.0801(15) 0.0913(19) 0.0992(19) -0.0403(16) 0.0159(14) -0.0339(14)
C27 0.0683(11) 0.0726(14) 0.0539(10) -0.0100(9) -0.0050(8) -0.0173(9)
Cl2 0.1386(7) 0.0708(4) 0.0899(5) -0.0113(3) -0.0354(4) -0.0264(4)
O4 0.0711(8) 0.0646(9) 0.0524(7) -0.0076(6) -0.0130(6) -0.0083(6)
O5 0.0556(7) 0.0706(9) 0.0572(7) -0.0113(6) -0.0058(6) -0.0050(6)
O6 0.0553(6) 0.0785(10) 0.0483(7) -0.0096(6) -0.0051(5) -0.0083(6)
N3 0.0601(8) 0.0627(10) 0.0493(8) -0.0073(7) -0.0086(6) -0.0055(7)
N4 0.0604(8) 0.0642(11) 0.0508(8) -0.0092(7) -0.0072(6) -0.0066(7)
C28 0.0852(14) 0.0660(14) 0.0742(14) -0.0117(11) -0.0242(11) -0.0120(11)
C29 0.0789(13) 0.0760(15) 0.0633(12) -0.0075(11) -0.0097(10) -0.0202(11)
C30 0.0692(11) 0.0733(14) 0.0572(11) -0.0132(10) -0.0056(9) -0.0138(10)
C31 0.0616(10) 0.0644(12) 0.0546(10) -0.0123(9) -0.0097(8) -0.0063(8)
C32 0.0709(11) 0.0706(14) 0.0574(11) -0.0123(10) -0.0080(9) -0.0053(10)
C33 0.0889(15) 0.0692(15) 0.0628(12) -0.0168(11) -0.0156(11) -0.0017(11)
C34 0.0557(9) 0.0685(13) 0.0482(9) -0.0081(8) -0.0051(7) -0.0073(8)
C35 0.0563(9) 0.0733(13) 0.0513(10) -0.0095(9) -0.0062(7) -0.0099(8)
C36 0.0606(9) 0.0549(11) 0.0503(9) -0.0061(8) -0.0063(7) -0.0063(8)
C37 0.0563(9) 0.0631(12) 0.0489(9) -0.0103(8) -0.0045(7) -0.0073(8)
C38 0.0558(9) 0.0618(12) 0.0534(10) -0.0107(8) -0.0028(7) -0.0044(8)
C39 0.0582(9) 0.0701(13) 0.0576(10) -0.0092(9) -0.0068(8) 0.0014(8)
C40 0.0591(10) 0.0869(16) 0.0590(11) -0.0214(11) -0.0086(8) -0.0039(10)
C41 0.0653(11) 0.0741(14) 0.0694(13) -0.0236(11) -0.0088(9) -0.0092(10)
C42 0.0639(10) 0.0652(13) 0.0598(11) -0.0135(9) -0.0078(8) -0.0090(9)
C43 0.0833(14) 0.0639(14) 0.0838(16) -0.0153(12) -0.0171(12) -0.0088(11)
O7 0.111(3) 0.113(4) 0.094(3) -0.033(3) -0.021(2) -0.026(3)
C45 0.0752(14) 0.108(2) 0.0785(16) -0.0311(15) -0.0239(12) 0.0020(14)
C46 0.0612(10) 0.0629(13) 0.0666(12) -0.0108(10) -0.0048(9) -0.0058(8)
C47 0.0568(9) 0.0646(12) 0.0532(10) -0.0071(9) -0.0082(7) -0.0067(8)
C48 0.0549(9) 0.0654(12) 0.0505(9) -0.0089(8) -0.0042(7) -0.0045(8)
C49 0.0563(9) 0.0661(12) 0.0499(9) -0.0095(8) -0.0052(7) -0.0078(8)
C50 0.0573(9) 0.0627(12) 0.0504(9) -0.0116(8) -0.0018(7) -0.0060(8)
C51 0.0622(10) 0.0664(13) 0.0525(10) -0.0100(9) -0.0057(8) -0.0053(8)
C52 0.0746(12) 0.0654(13) 0.0612(11) -0.0145(10) -0.0028(9) -0.0088(10)
C53 0.0691(11) 0.0749(15) 0.0672(12) -0.0201(11) -0.0088(10) -0.0119(10)
C54 0.0674(11) 0.0745(15) 0.0659(12) -0.0175(11) -0.0152(9) -0.0040(10)
C55 0.0643(10) 0.0672(13) 0.0609(11) -0.0122(10) -0.0107(9) -0.0043(9)

loop_
_atom_type_symbol
_atom_type_description
_atom_type_scat_dispersion_real
_atom_type_scat_dispersion_imag
_atom_type_scat_source
C C 0.0181 0.0091 'International Tables Vol C Tables 4.2.6.8 and 6.1.1.4'
H H 0.0000 0.0000 'International Tables Vol C Tables 4.2.6.8 and 6.1.1.4'
Cl Cl 0.3639 0.7018 'International Tables Vol C Tables 4.2.6.8 and 6.1.1.4'
N N 0.0311 0.0180 'International Tables Vol C Tables 4.2.6.8 and 6.1.1.4'
O O 0.0492 0.0322 'International Tables Vol C Tables 4.2.6.8 and 6.1.1.4'

loop_
_geom_angle_atom_site_label_1
_geom_angle_atom_site_label_2
_geom_angle_atom_site_label_3
_geom_angle
_geom_angle_site_symmetry_1
_geom_angle_site_symmetry_3
_geom_angle_publ_flag
C15 O2 C8 60.97(13) . . ?
N2 O3 C16 109.67(14) . . ?
C4 N1 C16 123.27(17) . . ?
C7 N1 C4 121.63(17) . . ?
C7 N1 C16 114.60(17) . . ?
C18 N2 O3 109.27(17) . . ?
C2 C1 Cl1 118.74(18) . . ?
C6 C1 Cl1 119.54(18) . . ?
C6 C1 C2 121.7(2) . . ?
C1 C2 H2 120.5 . . ?
C1 C2 C3 119.0(2) . . ?
C3 C2 H2 120.5 . . ?
C2 C3 H3 119.8 . . ?
C2 C3 C4 120.4(2) . . ?
C4 C3 H3 119.8 . . ?
C3 C4 N1 119.1(2) . . ?
C5 C4 N1 121.19(19) . . ?
C5 C4 C3 119.7(2) . . ?
C4 C5 H5 119.9 . . ?
C4 C5 C6 120.2(2) . . ?
C6 C5 H5 119.9 . . ?
C1 C6 C5 118.9(2) . . ?
C1 C6 H6 120.5 . . ?
C5 C6 H6 120.5 . . ?
O1 C7 N1 125.3(2) . . ?
O1 C7 C8 127.6(2) . . ?
N1 C7 C8 107.07(17) . . ?
O2 C8 C7 107.90(16) . . ?
O2 C8 C9 115.80(17) . . ?
C9 C8 C7 124.09(18) . . ?
C15 C8 O2 57.94(13) . . ?
C15 C8 C7 105.61(18) . . ?
C15 C8 C9 126.36(18) . . ?
C10 C9 C8 118.8(2) . . ?
C14 C9 C8 121.8(2) . . ?
C14 C9 C10 119.4(2) . . ?
C9 C10 H10 120.0 . . ?
C9 C10 C11 120.0(2) . . ?
C11 C10 H10 120.0 . . ?
C10 C11 H11 119.8 . . ?
C12 C11 C10 120.5(2) . . ?
C12 C11 H11 119.8 . . ?
C11 C12 H12 120.2 . . ?
C13 C12 C11 119.5(2) . . ?
C13 C12 H12 120.2 . . ?
C12 C13 H13 119.7 . . ?
C12 C13 C14 120.5(2) . . ?
C14 C13 H13 119.7 . . ?
C9 C14 C13 120.1(2) . . ?
C9 C14 H14 120.0 . . ?
C13 C14 H14 120.0 . . ?
O2 C15 C8 61.08(13) . . ?
O2 C15 H15 120.3 . . ?
O2 C15 C16 111.02(16) . . ?
C8 C15 H15 120.3 . . ?
C8 C15 C16 109.72(17) . . ?
C16 C15 H15 120.3 . . ?
O3 C16 N1 110.24(16) . . ?
O3 C16 C15 108.58(16) . . ?
O3 C16 C17 104.95(16) . . ?
N1 C16 C15 102.77(17) . . ?
N1 C16 C17 115.74(17) . . ?
C15 C16 C17 114.50(17) . . ?
C16 C17 H17A 111.5 . . ?
C16 C17 H17B 111.5 . . ?
H17A C17 H17B 109.3 . . ?
C18 C17 C16 101.56(16) . . ?
C18 C17 H17A 111.5 . . ?
C18 C17 H17B 111.5 . . ?
N2 C18 C17 114.53(18) . . ?
N2 C18 C19 121.0(2) . . ?
C17 C18 C19 124.47(18) . . ?
C20 C19 C18 119.60(19) . . ?
C24 C19 C18 119.69(19) . . ?
C24 C19 C20 120.7(2) . . ?
C19 C20 C21 118.3(2) . . ?
C19 C20 C27 121.63(19) . . ?
C21 C20 C27 120.09(19) . . ?
C20 C21 H21 119.1 . . ?
C22 C21 C20 121.8(2) . . ?
C22 C21 H21 119.1 . . ?
C21 C22 C23 118.5(2) . . ?
C21 C22 C26 121.4(2) . . ?
C23 C22 C26 120.0(2) . . ?
C22 C23 H23 119.1 . . ?
C24 C23 C22 121.8(2) . . ?
C24 C23 H23 119.1 . . ?
C19 C24 C25 121.1(2) . . ?
C23 C24 C19 118.8(2) . . ?
C23 C24 C25 120.1(2) . . ?
C24 C25 H25A 109.5 . . ?
C24 C25 H25B 109.5 . . ?
C24 C25 H25C 109.5 . . ?
H25A C25 H25B 109.5 . . ?
H25A C25 H25C 109.5 . . ?
H25B C25 H25C 109.5 . . ?
C22 C26 H26A 109.5 . . ?
C22 C26 H26B 109.4 . . ?
C22 C26 H26C 109.5 . . ?
H26A C26 H26B 109.5 . . ?
H26A C26 H26C 109.5 . . ?
H26B C26 H26C 109.5 . . ?
C20 C27 H27A 109.5 . . ?
C20 C27 H27B 109.5 . . ?
C20 C27 H27C 109.5 . . ?
H27A C27 H27B 109.5 . . ?
H27A C27 H27C 109.5 . . ?
H27B C27 H27C 109.5 . . ?
C47 O5 C48 61.08(13) . . ?
N3 O6 C34 109.35(14) . . ?
C36 N3 O6 109.44(16) . . ?
C31 N4 C34 122.77(17) . . ?
C49 N4 C31 123.14(18) . . ?
C49 N4 C34 113.70(18) . . ?
C29 C28 Cl2 119.5(2) . . ?
C29 C28 C33 121.3(3) . . ?
C33 C28 Cl2 119.1(2) . . ?
C28 C29 H29 120.3 . . ?
C28 C29 C30 119.3(2) . . ?
C30 C29 H29 120.3 . . ?
C29 C30 H30 119.9 . . ?
C29 C30 C31 120.2(2) . . ?
C31 C30 H30 119.9 . . ?
C30 C31 N4 120.2(2) . . ?
C32 C31 N4 120.1(2) . . ?
C32 C31 C30 119.6(2) . . ?
C31 C32 H32 120.0 . . ?
C33 C32 C31 120.0(2) . . ?
C33 C32 H32 120.0 . . ?
C28 C33 H33 120.3 . . ?
C32 C33 C28 119.5(2) . . ?
C32 C33 H33 120.3 . . ?
O6 C34 C35 105.05(16) . . ?
O6 C34 C47 107.23(17) . . ?
N4 C34 O6 110.29(17) . . ?
N4 C34 C35 115.38(18) . . ?
N4 C34 C47 103.36(17) . . ?
C47 C34 C35 115.34(19) . . ?
C34 C35 H35A 111.5 . . ?
C34 C35 H35B 111.5 . . ?
H35A C35 H35B 109.4 . . ?
C36 C35 C34 101.18(16) . . ?
C36 C35 H35A 111.5 . . ?
C36 C35 H35B 111.5 . . ?
N3 C36 C35 114.61(18) . . ?
N3 C36 C37 121.06(18) . . ?
C37 C36 C35 124.34(17) . . ?
C38 C37 C36 119.2(2) . . ?
C42 C37 C36 119.97(19) . . ?
C42 C37 C38 120.80(19) . . ?
C37 C38 C46 120.74(19) . . ?
C39 C38 C37 118.8(2) . . ?
C39 C38 C46 120.4(2) . . ?
C38 C39 H39 119.2 . . ?
C38 C39 C40 121.7(2) . . ?
C40 C39 H39 119.2 . . ?
C39 C40 C45 121.7(2) . . ?
C41 C40 C39 118.1(2) . . ?
C41 C40 C45 120.2(3) . . ?
C40 C41 H41 118.9 . . ?
C40 C41 C42 122.3(2) . . ?
C42 C41 H41 118.9 . . ?
C37 C42 C43 121.7(2) . . ?
C41 C42 C37 118.4(2) . . ?
C41 C42 C43 119.9(2) . . ?
C42 C43 H43A 109.5 . . ?
C42 C43 H43B 109.5 . . ?
C42 C43 H43C 109.5 . . ?
H43A C43 H43B 109.5 . . ?
H43A C43 H43C 109.5 . . ?
H43B C43 H43C 109.5 . . ?
H7A O7 H7B 87.1 . . ?
C40 C45 H45A 109.5 . . ?
C40 C45 H45B 109.5 . . ?
C40 C45 H45C 109.5 . . ?
H45A C45 H45B 109.5 . . ?
H45A C45 H45C 109.5 . . ?
H45B C45 H45C 109.5 . . ?
C38 C46 H46A 109.5 . . ?
C38 C46 H46B 109.5 . . ?
C38 C46 H46C 109.5 . . ?
H46A C46 H46B 109.5 . . ?
H46A C46 H46C 109.5 . . ?
H46B C46 H46C 109.5 . . ?
O5 C47 C34 112.07(17) . . ?
O5 C47 H47 120.0 . . ?
O5 C47 C48 61.02(12) . . ?
C34 C47 H47 120.0 . . ?
C48 C47 C34 109.63(18) . . ?
C48 C47 H47 120.0 . . ?
O5 C48 C47 57.90(12) . . ?
O5 C48 C49 108.12(16) . . ?
O5 C48 C50 115.75(18) . . ?
C47 C48 C49 105.35(18) . . ?
C47 C48 C50 125.56(19) . . ?
C50 C48 C49 124.80(18) . . ?
O4 C49 N4 124.7(2) . . ?
O4 C49 C48 127.5(2) . . ?
N4 C49 C48 107.82(17) . . ?
C51 C50 C48 118.85(19) . . ?
C51 C50 C55 119.6(2) . . ?
C55 C50 C48 121.6(2) . . ?
C50 C51 H51 119.7 . . ?
C52 C51 C50 120.5(2) . . ?
C52 C51 H51 119.7 . . ?
C51 C52 H52 119.8 . . ?
C51 C52 C53 120.3(2) . . ?
C53 C52 H52 119.8 . . ?
C52 C53 H53 120.2 . . ?
C54 C53 C52 119.7(2) . . ?
C54 C53 H53 120.2 . . ?
C53 C54 H54 119.8 . . ?
C53 C54 C55 120.5(2) . . ?
C55 C54 H54 119.8 . . ?
C50 C55 C54 119.4(2) . . ?
C50 C55 H55 120.3 . . ?
C54 C55 H55 120.3 . . ?

loop_
_geom_bond_atom_site_label_1
_geom_bond_atom_site_label_2
_geom_bond_distance
_geom_bond_site_symmetry_2
_geom_bond_publ_flag
Cl1 C1 1.746(2) . ?
O1 C7 1.211(3) . ?
O2 C8 1.467(2) . ?
O2 C15 1.421(3) . ?
O3 N2 1.432(2) . ?
O3 C16 1.448(3) . ?
N1 C4 1.428(3) . ?
N1 C7 1.378(3) . ?
N1 C16 1.458(2) . ?
N2 C18 1.273(3) . ?
C1 C2 1.382(3) . ?
C1 C6 1.380(3) . ?
C2 H2 0.9500 . ?
C2 C3 1.383(3) . ?
C3 H3 0.9500 . ?
C3 C4 1.392(3) . ?
C4 C5 1.388(3) . ?
C5 H5 0.9500 . ?
C5 C6 1.392(3) . ?
C6 H6 0.9500 . ?
C7 C8 1.520(3) . ?
C8 C9 1.490(3) . ?
C8 C15 1.466(3) . ?
C9 C10 1.387(3) . ?
C9 C14 1.387(3) . ?
C10 H10 0.9500 . ?
C10 C11 1.388(4) . ?
C11 H11 0.9500 . ?
C11 C12 1.383(4) . ?
C12 H12 0.9500 . ?
C12 C13 1.373(4) . ?
C13 H13 0.9500 . ?
C13 C14 1.391(4) . ?
C14 H14 0.9500 . ?
C15 H15 1.0000 . ?
C15 C16 1.512(3) . ?
C16 C17 1.534(3) . ?
C17 H17A 0.9900 . ?
C17 H17B 0.9900 . ?
C17 C18 1.493(3) . ?
C18 C19 1.496(3) . ?
C19 C20 1.400(3) . ?
C19 C24 1.393(3) . ?
C20 C21 1.401(3) . ?
C20 C27 1.507(3) . ?
C21 H21 0.9500 . ?
C21 C22 1.376(4) . ?
C22 C23 1.388(4) . ?
C22 C26 1.514(3) . ?
C23 H23 0.9500 . ?
C23 C24 1.387(3) . ?
C24 C25 1.516(3) . ?
C25 H25A 0.9800 . ?
C25 H25B 0.9800 . ?
C25 H25C 0.9800 . ?
C26 H26A 0.9801 . ?
C26 H26B 0.9798 . ?
C26 H26C 0.9800 . ?
C27 H27A 0.9800 . ?
C27 H27B 0.9800 . ?
C27 H27C 0.9800 . ?
Cl2 C28 1.742(3) . ?
O4 C49 1.217(3) . ?
O5 C47 1.425(3) . ?
O5 C48 1.472(2) . ?
O6 N3 1.426(2) . ?
O6 C34 1.456(2) . ?
N3 C36 1.269(3) . ?
N4 C31 1.422(3) . ?
N4 C34 1.455(3) . ?
N4 C49 1.386(3) . ?
C28 C29 1.378(4) . ?
C28 C33 1.383(4) . ?
C29 H29 0.9500 . ?
C29 C30 1.383(4) . ?
C30 H30 0.9500 . ?
C30 C31 1.396(3) . ?
C31 C32 1.393(3) . ?
C32 H32 0.9500 . ?
C32 C33 1.382(4) . ?
C33 H33 0.9500 . ?
C34 C35 1.527(3) . ?
C34 C47 1.506(3) . ?
C35 H35A 0.9900 . ?
C35 H35B 0.9900 . ?
C35 C36 1.500(3) . ?
C36 C37 1.491(3) . ?
C37 C38 1.398(3) . ?
C37 C42 1.396(3) . ?
C38 C39 1.389(3) . ?
C38 C46 1.509(3) . ?
C39 H39 0.9500 . ?
C39 C40 1.394(4) . ?
C40 C41 1.382(4) . ?
C40 C45 1.513(3) . ?
C41 H41 0.9500 . ?
C41 C42 1.394(3) . ?
C42 C43 1.510(4) . ?
C43 H43A 0.9800 . ?
C43 H43B 0.9800 . ?
C43 H43C 0.9800 . ?
O7 H7A 0.8794 . ?
O7 H7B 0.8834 . ?
C45 H45A 0.9800 . ?
C45 H45B 0.9800 . ?
C45 H45C 0.9800 . ?
C46 H46A 0.9800 . ?
C46 H46B 0.9800 . ?
C46 H46C 0.9800 . ?
C47 H47 1.0000 . ?
C47 C48 1.473(3) . ?
C48 C49 1.507(3) . ?
C48 C50 1.484(3) . ?
C50 C51 1.389(3) . ?
C50 C55 1.395(3) . ?
C51 H51 0.9500 . ?
C51 C52 1.380(3) . ?
C52 H52 0.9500 . ?
C52 C53 1.386(4) . ?
C53 H53 0.9500 . ?
C53 C54 1.383(4) . ?
C54 H54 0.9500 . ?
C54 C55 1.398(4) . ?
C55 H55 0.9500 . ?

loop_
_geom_torsion_atom_site_label_1
_geom_torsion_atom_site_label_2
_geom_torsion_atom_site_label_3
_geom_torsion_atom_site_label_4
_geom_torsion
_geom_torsion_site_symmetry_1
_geom_torsion_site_symmetry_2
_geom_torsion_site_symmetry_3
_geom_torsion_site_symmetry_4
_geom_torsion_publ_flag
Cl1 C1 C2 C3 -177.43(16) . . . . ?
Cl1 C1 C6 C5 178.65(17) . . . . ?
O1 C7 C8 O2 -119.2(2) . . . . ?
O1 C7 C8 C9 21.2(3) . . . . ?
O1 C7 C8 C15 -180.0(2) . . . . ?
O2 C8 C9 C10 -37.1(3) . . . . ?
O2 C8 C9 C14 142.3(2) . . . . ?
O2 C8 C15 C16 -103.73(17) . . . . ?
O2 C15 C16 O3 -178.26(14) . . . . ?
O2 C15 C16 N1 -61.49(19) . . . . ?
O2 C15 C16 C17 64.9(2) . . . . ?
O3 N2 C18 C17 -0.2(2) . . . . ?
O3 N2 C18 C19 -179.90(17) . . . . ?
O3 C16 C17 C18 -1.4(2) . . . . ?
N1 C4 C5 C6 -179.10(19) . . . . ?
N1 C7 C8 O2 59.8(2) . . . . ?
N1 C7 C8 C9 -159.77(19) . . . . ?
N1 C7 C8 C15 -0.9(2) . . . . ?
N1 C16 C17 C18 -123.17(19) . . . . ?
N2 O3 C16 N1 126.71(16) . . . . ?
N2 O3 C16 C15 -121.42(16) . . . . ?
N2 O3 C16 C17 1.4(2) . . . . ?
N2 C18 C19 C20 -89.8(3) . . . . ?
N2 C18 C19 C24 90.0(3) . . . . ?
C1 C2 C3 C4 -1.0(3) . . . . ?
C2 C1 C6 C5 0.8(3) . . . . ?
C2 C3 C4 N1 -179.65(18) . . . . ?
C2 C3 C4 C5 0.3(3) . . . . ?
C3 C4 C5 C6 0.9(3) . . . . ?
C4 N1 C7 O1 10.8(3) . . . . ?
C4 N1 C7 C8 -168.25(17) . . . . ?
C4 N1 C16 O3 -77.4(2) . . . . ?
C4 N1 C16 C15 166.97(18) . . . . ?
C4 N1 C16 C17 41.4(3) . . . . ?
C4 C5 C6 C1 -1.5(3) . . . . ?
C6 C1 C2 C3 0.5(3) . . . . ?
C7 N1 C4 C3 46.2(3) . . . . ?
C7 N1 C4 C5 -133.8(2) . . . . ?
C7 N1 C16 O3 110.57(19) . . . . ?
C7 N1 C16 C15 -5.0(2) . . . . ?
C7 N1 C16 C17 -130.6(2) . . . . ?
C7 C8 C9 C10 -174.8(2) . . . . ?
C7 C8 C9 C14 4.6(3) . . . . ?
C7 C8 C15 O2 101.62(17) . . . . ?
C7 C8 C15 C16 -2.1(2) . . . . ?
C8 O2 C15 C16 101.57(18) . . . . ?
C8 C9 C10 C11 178.1(3) . . . . ?
C8 C9 C14 C13 -178.7(2) . . . . ?
C8 C15 C16 O3 -112.63(18) . . . . ?
C8 C15 C16 N1 4.1(2) . . . . ?
C8 C15 C16 C17 130.49(18) . . . . ?
C9 C8 C15 O2 -100.2(2) . . . . ?
C9 C8 C15 C16 156.09(19) . . . . ?
C9 C10 C11 C12 0.8(5) . . . . ?
C10 C9 C14 C13 0.7(4) . . . . ?
C10 C11 C12 C13 0.3(5) . . . . ?
C11 C12 C13 C14 -1.0(5) . . . . ?
C12 C13 C14 C9 0.4(5) . . . . ?
C14 C9 C10 C11 -1.4(4) . . . . ?
C15 O2 C8 C7 -97.56(19) . . . . ?
C15 O2 C8 C9 118.3(2) . . . . ?
C15 C8 C9 C10 30.8(3) . . . . ?
C15 C8 C9 C14 -149.8(2) . . . . ?
C15 C16 C17 C18 117.54(19) . . . . ?
C16 O3 N2 C18 -0.8(2) . . . . ?
C16 N1 C4 C3 -125.2(2) . . . . ?
C16 N1 C4 C5 54.8(3) . . . . ?
C16 N1 C7 O1 -177.1(2) . . . . ?
C16 N1 C7 C8 3.9(2) . . . . ?
C16 C17 C18 N2 1.0(2) . . . . ?
C16 C17 C18 C19 -179.25(18) . . . . ?
C17 C18 C19 C20 90.5(3) . . . . ?
C17 C18 C19 C24 -89.7(3) . . . . ?
C18 C19 C20 C21 176.8(2) . . . . ?
C18 C19 C20 C27 -3.0(3) . . . . ?
C18 C19 C24 C23 -178.7(2) . . . . ?
C18 C19 C24 C25 0.6(4) . . . . ?
C19 C20 C21 C22 1.5(3) . . . . ?
C20 C19 C24 C23 1.1(4) . . . . ?
C20 C19 C24 C25 -179.6(3) . . . . ?
C20 C21 C22 C23 1.9(4) . . . . ?
C20 C21 C22 C26 -175.7(2) . . . . ?
C21 C22 C23 C24 -3.9(4) . . . . ?
C22 C23 C24 C19 2.4(4) . . . . ?
C22 C23 C24 C25 -176.9(3) . . . . ?
C24 C19 C20 C21 -3.0(3) . . . . ?
C24 C19 C20 C27 177.2(2) . . . . ?
C26 C22 C23 C24 173.7(3) . . . . ?
C27 C20 C21 C22 -178.7(2) . . . . ?
Cl2 C28 C29 C30 -176.6(2) . . . . ?
Cl2 C28 C33 C32 178.3(2) . . . . ?
O5 C47 C48 C49 102.04(17) . . . . ?
O5 C47 C48 C50 -100.5(2) . . . . ?
O5 C48 C49 O4 -117.6(2) . . . . ?
O5 C48 C49 N4 61.6(2) . . . . ?
O5 C48 C50 C51 -43.4(2) . . . . ?
O5 C48 C50 C55 135.8(2) . . . . ?
O6 N3 C36 C35 -0.3(3) . . . . ?
O6 N3 C36 C37 179.83(18) . . . . ?
O6 C34 C35 C36 -5.7(2) . . . . ?
O6 C34 C47 O5 -178.56(15) . . . . ?
O6 C34 C47 C48 -112.79(18) . . . . ?
N3 O6 C34 N4 130.92(17) . . . . ?
N3 O6 C34 C35 6.0(2) . . . . ?
N3 O6 C34 C47 -117.20(17) . . . . ?
N3 C36 C37 C38 -93.7(3) . . . . ?
N3 C36 C37 C42 85.3(3) . . . . ?
N4 C31 C32 C33 -177.5(2) . . . . ?
N4 C34 C35 C36 -127.34(19) . . . . ?
N4 C34 C47 O5 -62.0(2) . . . . ?
N4 C34 C47 C48 3.7(2) . . . . ?
C28 C29 C30 C31 -1.9(4) . . . . ?
C29 C28 C33 C32 -0.4(4) . . . . ?
C29 C30 C31 N4 179.2(2) . . . . ?
C29 C30 C31 C32 0.1(3) . . . . ?
C30 C31 C32 C33 1.6(3) . . . . ?
C31 N4 C34 O6 -75.8(2) . . . . ?
C31 N4 C34 C35 43.0(3) . . . . ?
C31 N4 C34 C47 169.80(17) . . . . ?
C31 N4 C49 O4 7.7(3) . . . . ?
C31 N4 C49 C48 -171.49(17) . . . . ?
C31 C32 C33 C28 -1.4(4) . . . . ?
C33 C28 C29 C30 2.1(4) . . . . ?
C34 O6 N3 C36 -3.7(2) . . . . ?
C34 N4 C31 C30 -129.6(2) . . . . ?
C34 N4 C31 C32 49.4(3) . . . . ?
C34 N4 C49 O4 -179.26(18) . . . . ?
C34 N4 C49 C48 1.6(2) . . . . ?
C34 C35 C36 N3 3.9(3) . . . . ?
C34 C35 C36 C37 -176.2(2) . . . . ?
C34 C47 C48 O5 -104.98(18) . . . . ?
C34 C47 C48 C49 -2.9(2) . . . . ?
C34 C47 C48 C50 154.54(19) . . . . ?
C35 C34 C47 O5 64.8(2) . . . . ?
C35 C34 C47 C48 130.61(18) . . . . ?
C35 C36 C37 C38 86.4(3) . . . . ?
C35 C36 C37 C42 -94.5(3) . . . . ?
C36 C37 C38 C39 178.28(18) . . . . ?
C36 C37 C38 C46 0.7(3) . . . . ?
C36 C37 C42 C41 -178.6(2) . . . . ?
C36 C37 C42 C43 -0.1(3) . . . . ?
C37 C38 C39 C40 0.1(3) . . . . ?
C38 C37 C42 C41 0.4(3) . . . . ?
C38 C37 C42 C43 178.9(2) . . . . ?
C38 C39 C40 C41 0.9(3) . . . . ?
C38 C39 C40 C45 -177.6(2) . . . . ?
C39 C40 C41 C42 -1.3(4) . . . . ?
C40 C41 C42 C37 0.7(3) . . . . ?
C40 C41 C42 C43 -177.9(2) . . . . ?
C42 C37 C38 C39 -0.8(3) . . . . ?
C42 C37 C38 C46 -178.37(19) . . . . ?
C45 C40 C41 C42 177.3(2) . . . . ?
C46 C38 C39 C40 177.7(2) . . . . ?
C47 O5 C48 C49 -97.09(19) . . . . ?
C47 O5 C48 C50 117.4(2) . . . . ?
C47 C34 C35 C36 112.1(2) . . . . ?
C47 C48 C49 O4 -178.2(2) . . . . ?
C47 C48 C49 N4 0.9(2) . . . . ?
C47 C48 C50 C51 24.2(3) . . . . ?
C47 C48 C50 C55 -156.5(2) . . . . ?
C48 O5 C47 C34 100.9(2) . . . . ?
C48 C50 C51 C52 179.23(19) . . . . ?
C48 C50 C55 C54 -179.0(2) . . . . ?
C49 N4 C31 C30 42.8(3) . . . . ?
C49 N4 C31 C32 -138.2(2) . . . . ?
C49 N4 C34 O6 111.08(19) . . . . ?
C49 N4 C34 C35 -130.1(2) . . . . ?
C49 N4 C34 C47 -3.3(2) . . . . ?
C49 C48 C50 C51 177.47(18) . . . . ?
C49 C48 C50 C55 -3.3(3) . . . . ?
C50 C48 C49 O4 24.1(3) . . . . ?
C50 C48 C49 N4 -156.78(18) . . . . ?
C50 C51 C52 C53 -0.6(3) . . . . ?
C51 C50 C55 C54 0.3(3) . . . . ?
C51 C52 C53 C54 1.0(4) . . . . ?
C52 C53 C54 C55 -0.8(4) . . . . ?
C53 C54 C55 C50 0.2(4) . . . . ?
C55 C50 C51 C52 -0.1(3) . . . . ?
